data_4022700
loop_
_publ_author_name
'Christian A. Christensen'
'Andrei S. Batsanov'
'Martin R. Bryce'

_publ_contact_author 'Andrei S.Batsanov'
_publ_contact_author_email a.s.batsanov@durham.ac.uk
_publ_section_title
;
 Thiolated \p-Extended Tetrathiafulvalenes: Versatile
 Multifunctional \p-Systems
;
_journal_name_full 'Journal of Organic Chemistry'
_journal_page_first 1301
_journal_page_last 1308
_journal_paper_doi 10.1021/jo062199p
_journal_volume 72
_journal_year 2007
_chemical_formula_moiety 'C28 H28 O4 S8,1.5(C2 H3 N)'
_chemical_formula_sum 'C31 H32.5 N1.5 O4 S8'
_chemical_formula_weight 746.57
_chemical_name_systematic
;9,10-Bis[4,5-bis(2-hydroxyethylthio)-1,3-dithiol-2-ylidene]-9,10
-dihydroanthracene, acetonitrile solvate  
;
_space_group_IT_number 15
_symmetry_cell_setting monoclinic
_symmetry_space_group_name_Hall '-C 2yc'
_symmetry_space_group_name_H-M 'C 1 2/c 1'
_atom_sites_solution_hydrogens geom
_atom_sites_solution_primary direct
_atom_sites_solution_secondary difmap
_audit_creation_method SHELXL-97
_cell_angle_alpha 90.00
_cell_angle_beta 104.92(1)
_cell_angle_gamma 90.00
_cell_formula_units_Z 8
_cell_length_a 28.049(4)
_cell_length_b 17.779(2)
_cell_length_c 14.054(2)
_cell_measurement_reflns_used 956
_cell_measurement_temperature 120(2)
_cell_measurement_theta_max 49.06
_cell_measurement_theta_min 4.33
_cell_volume 6772.2(16)
_computing_cell_refinement 'SMART version 5.060 (Bruker, 1999)'
_computing_data_collection 'SMART version 5.060 (Bruker, 1999)'
_computing_data_reduction 'SAINT version 6.02A (Bruker, 2001)'
_computing_molecular_graphics 'SHELXTL version 6.12 (Bruker, 2001)'
_computing_publication_material 'SHELXTL version 6.12 (Bruker, 2001)'
_computing_structure_refinement 'SHELXTL version 6.12 (Bruker, 2001)'
_computing_structure_solution 'SHELXTL version 6.12 (Bruker, 2001)'
_diffrn_ambient_temperature 120(2)
_diffrn_detector_area_resol_mean 8
_diffrn_measured_fraction_theta_full 0.924
_diffrn_measured_fraction_theta_max 0.924
_diffrn_measurement_device_type 'Siemens SMART 1K CCD area detector'
_diffrn_measurement_method '\w scans'
_diffrn_radiation_monochromator graphite
_diffrn_radiation_source 'fine-focus sealed tube'
_diffrn_radiation_type MoK\a
_diffrn_radiation_wavelength 0.71073
_diffrn_reflns_av_R_equivalents 0.0804
_diffrn_reflns_av_sigmaI/netI 0.0737
_diffrn_reflns_limit_h_max 32
_diffrn_reflns_limit_h_min -32
_diffrn_reflns_limit_k_max 20
_diffrn_reflns_limit_k_min -20
_diffrn_reflns_limit_l_max 16
_diffrn_reflns_limit_l_min -16
_diffrn_reflns_number 23477
_diffrn_reflns_theta_full 25.05
_diffrn_reflns_theta_max 25.05
_diffrn_reflns_theta_min 1.50
_diffrn_standards_number 0
_exptl_absorpt_coefficient_mu 0.566
_exptl_absorpt_correction_type none
_exptl_crystal_colour orange
_exptl_crystal_density_diffrn 1.464
_exptl_crystal_density_method 'not measured'
_exptl_crystal_description prism
_exptl_crystal_F_000 3112
_exptl_crystal_size_max 0.35
_exptl_crystal_size_mid 0.10
_exptl_crystal_size_min 0.04
_refine_diff_density_max 0.831
_refine_diff_density_min -0.773
_refine_diff_density_rms 0.103
_refine_ls_extinction_method none
_refine_ls_goodness_of_fit_ref 1.347
_refine_ls_hydrogen_treatment constr
_refine_ls_matrix_type full
_refine_ls_number_parameters 402
_refine_ls_number_reflns 5540
_refine_ls_number_restraints 79
_refine_ls_restrained_S_all 1.368
_refine_ls_R_factor_all 0.1407
_refine_ls_R_factor_gt 0.0741
_refine_ls_shift/su_max 0.037
_refine_ls_shift/su_mean 0.001
_refine_ls_structure_factor_coef Fsqd
_refine_ls_weighting_details 'calc w=1/[\s^2^(Fo^2^)+(0.0930P)^2^+10P] where P=(Fo^2^+2Fc^2^)/3'
_refine_ls_weighting_scheme calc
_refine_ls_wR_factor_gt 0.1978
_refine_ls_wR_factor_ref 0.2330
_reflns_number_gt 3303
_reflns_number_total 5540
_reflns_threshold_expression I>2\s(I)
_cod_data_source_file jo062199psi20061023_074937_2.cif
_cod_data_source_block 23b
_cod_depositor_comments
;
The following automatic conversions were performed:
'_symmetry_cell_setting' value 'Monoclinic' changed to 'monoclinic'
according to '/home/saulius/struct/CIF-dictionaries/cif_core.dic'
dictionary named 'cif_core.dic' version 2.4.1 from 2010-06-29.

Automatic conversion script
Id: cif_fix_enum 1527 2010-12-29 10:47:43Z saulius 
;
_cod_original_sg_symbol_H-M 'C 2/c '
_cod_database_code 4022700

loop_
_symmetry_equiv_pos_as_xyz
'x, y, z'
'-x, y, -z+1/2'
'x+1/2, y+1/2, z'
'-x+1/2, y+1/2, -z+1/2'
'-x, -y, -z'
'x, -y, z-1/2'
'-x+1/2, -y+1/2, -z'
'x+1/2, -y+1/2, z-1/2'

loop_
_atom_site_label
_atom_site_type_symbol
_atom_site_fract_x
_atom_site_fract_y
_atom_site_fract_z
_atom_site_U_iso_or_equiv
_atom_site_adp_type
_atom_site_occupancy
_atom_site_symmetry_multiplicity
_atom_site_calc_flag
_atom_site_refinement_flags
_atom_site_disorder_assembly
_atom_site_disorder_group
S1 S 0.24864(6) 0.64346(10) 0.57848(13) 0.0386(5) Uani 1 1 d . . .
S2 S 0.30752(7) 0.65947(10) 0.43573(13) 0.0380(5) Uani 1 1 d . . .
S3 S 0.15151(7) 0.65525(11) 0.42485(17) 0.0543(6) Uani 1 1 d D . .
S4 S 0.21973(9) 0.67088(12) 0.26261(16) 0.0612(7) Uani 1 1 d D . .
S5 S 0.39442(8) 0.35076(9) 0.77726(14) 0.0419(5) Uani 1 1 d . A .
S6 S 0.45116(6) 0.37180(9) 0.63161(13) 0.0344(5) Uani 1 1 d . . .
S7A S 0.38581(18) 0.18200(18) 0.7472(4) 0.0568(11) Uani 0.67 1 d PD A 1
S7B S 0.4059(3) 0.1849(6) 0.7840(7) 0.059(3) Uiso 0.33 1 d PD A 2
S8 S 0.45809(11) 0.20771(12) 0.5921(2) 0.0762(8) Uani 1 1 d . A .
O1A O 0.1665(8) 0.4898(8) 0.360(2) 0.276(15) Uani 0.67 1 d PD B 1
H01A H 0.1661 0.5020 0.3014 0.414 Uiso 0.67 1 d PR B 1
O2A O 0.1860(6) 0.5138(7) 0.2036(11) 0.159(7) Uani 0.67 1 d PD C 1
H02A H 0.1825 0.4714 0.1746 0.238 Uiso 0.67 1 d PR C 1
O3A O 0.2977(5) 0.1476(7) 0.5587(12) 0.116(5) Uani 0.67 1 d PD A 1
H03A H 0.3199 0.1488 0.5272 0.174 Uiso 0.67 1 d PR A 1
O4A O 0.3666(6) 0.1391(8) 0.4484(12) 0.137(5) Uiso 0.67 1 d PD D 1
H04A H 0.3498 0.1043 0.4140 0.205 Uiso 0.67 1 d PR D 1
O1B O 0.1296(13) 0.4657(19) 0.554(2) 0.170(13) Uiso 0.33 1 d PD E 2
H01B H 0.1361 0.4203 0.5432 0.255 Uiso 0.33 1 d PR E 2
O2B O 0.259(2) 0.627(3) 0.079(4) 0.27(2) Uiso 0.33 1 d PD F 2
H02B H 0.2411 0.6080 0.0260 0.399 Uiso 0.33 1 d PR F 2
O3B O 0.320(3) 0.119(3) 0.643(6) 0.35(4) Uiso 0.33 1 d PD A 2
H03B H 0.3329 0.1191 0.5936 0.526 Uiso 0.33 1 d PR A 2
O4B O 0.3474(12) 0.1711(19) 0.482(3) 0.162(13) Uiso 0.33 1 d PD D 2
H04B H 0.3202 0.1839 0.4428 0.243 Uiso 0.33 1 d PR D 2
C1 C 0.3218(3) 0.6244(4) 0.7842(5) 0.0382(17) Uani 1 1 d . . .
H1 H 0.3022 0.6668 0.7584 0.046 Uiso 1 1 d R . .
C2 C 0.3228(3) 0.5993(4) 0.8776(5) 0.0460(19) Uani 1 1 d . . .
H2 H 0.3030 0.6230 0.9143 0.055 Uiso 1 1 d R . .
C3 C 0.3531(3) 0.5397(4) 0.9174(5) 0.0377(17) Uani 1 1 d . . .
H3 H 0.3546 0.5233 0.9823 0.045 Uiso 1 1 d R . .
C4 C 0.3813(2) 0.5044(4) 0.8633(5) 0.0304(15) Uani 1 1 d . . .
H4 H 0.4019 0.4636 0.8916 0.036 Uiso 1 1 d R . .
C5 C 0.4749(2) 0.5389(3) 0.6252(5) 0.0297(15) Uani 1 1 d . . .
H5 H 0.4958 0.4980 0.6525 0.036 Uiso 1 1 d R . .
C6 C 0.4907(2) 0.5905(3) 0.5672(5) 0.0313(15) Uani 1 1 d . . .
H6 H 0.5219 0.5841 0.5537 0.038 Uiso 1 1 d R . .
C7 C 0.4616(2) 0.6510(4) 0.5287(5) 0.0355(16) Uani 1 1 d . . .
H7 H 0.4731 0.6866 0.4894 0.043 Uiso 1 1 d R . .
C8 C 0.4158(2) 0.6603(3) 0.5479(5) 0.0318(15) Uani 1 1 d . . .
H8 H 0.3962 0.7027 0.5219 0.038 Uiso 1 1 d R . .
C9 C 0.3494(2) 0.6136(3) 0.6264(5) 0.0289(15) Uani 1 1 d . . .
C10 C 0.4093(2) 0.4918(3) 0.7069(4) 0.0257(14) Uani 1 1 d . . .
C11 C 0.4284(2) 0.5451(3) 0.6447(4) 0.0263(14) Uani 1 1 d . . .
C12 C 0.3980(2) 0.6074(3) 0.6049(5) 0.0285(14) Uani 1 1 d . . .
C13 C 0.3492(2) 0.5890(3) 0.7274(5) 0.0295(15) Uani 1 1 d . . .
C14 C 0.3794(2) 0.5272(3) 0.7678(5) 0.0290(15) Uani 1 1 d . . .
C15 C 0.3081(2) 0.6360(3) 0.5582(5) 0.0311(15) Uani 1 1 d . . .
C16 C 0.2162(3) 0.6482(4) 0.4532(5) 0.0394(17) Uani 1 1 d . B .
C17 C 0.2437(3) 0.6551(4) 0.3883(5) 0.0379(17) Uani 1 1 d . B .
C18 C 0.4177(2) 0.4163(3) 0.7060(4) 0.0281(15) Uani 1 1 d . . .
C19 C 0.4084(3) 0.2698(4) 0.7189(6) 0.048(2) Uani 1 1 d . . .
C20 C 0.4345(3) 0.2794(4) 0.6521(5) 0.0424(18) Uani 1 1 d . A .
C21A C 0.1326(6) 0.5653(7) 0.4648(12) 0.078(5) Uiso 0.67 1 d PD B 1
H211 H 0.1592 0.5466 0.5204 0.101 Uiso 0.67 1 d PR B 1
H212 H 0.1029 0.5732 0.4894 0.101 Uiso 0.67 1 d PR B 1
C22A C 0.1223(8) 0.5062(12) 0.3888(17) 0.143(8) Uiso 0.67 1 d PD B 1
H221 H 0.1067 0.4613 0.4093 0.186 Uiso 0.67 1 d PR B 1
H222 H 0.1000 0.5267 0.3280 0.186 Uiso 0.67 1 d PR B 1
C23A C 0.2523(7) 0.6061(9) 0.2063(14) 0.092(6) Uiso 0.67 1 d PD C 1
H231 H 0.2421 0.6133 0.1341 0.120 Uiso 0.67 1 d PR C 1
H232 H 0.2883 0.6143 0.2289 0.120 Uiso 0.67 1 d PR C 1
C24A C 0.2381(6) 0.5306(11) 0.2285(14) 0.103(6) Uiso 0.67 1 d PD C 1
H241 H 0.2536 0.4951 0.1913 0.134 Uiso 0.67 1 d PR C 1
H242 H 0.2537 0.5222 0.2993 0.134 Uiso 0.67 1 d PR C 1
C25A C 0.3184(5) 0.1942(9) 0.7169(11) 0.067(4) Uiso 0.67 1 d PD A 1
H251 H 0.3033 0.1462 0.7294 0.086 Uiso 0.67 1 d PR A 1
H252 H 0.3106 0.2326 0.7616 0.086 Uiso 0.67 1 d PR A 1
C26A C 0.2965(5) 0.2165(7) 0.6123(9) 0.059(3) Uiso 0.67 1 d PD A 1
H261 H 0.2624 0.2352 0.6036 0.076 Uiso 0.67 1 d PR A 1
H262 H 0.3165 0.2569 0.5934 0.076 Uiso 0.67 1 d PR A 1
C21B C 0.1332(11) 0.5856(12) 0.505(2) 0.061(8) Uiso 0.33 1 d PD E 2
H213 H 0.1513 0.5953 0.5742 0.080 Uiso 0.33 1 d PR E 2
H214 H 0.0975 0.5899 0.4996 0.080 Uiso 0.33 1 d PR E 2
C22B C 0.1460(13) 0.5088(14) 0.480(2) 0.087(9) Uiso 0.33 1 d PD E 2
H223 H 0.1265 0.4947 0.4137 0.114 Uiso 0.33 1 d PR E 2
H224 H 0.1816 0.5025 0.4855 0.114 Uiso 0.33 1 d PR E 2
C23B C 0.2404(8) 0.5826(11) 0.2135(16) 0.026(5) Uiso 0.33 1 d PD F 2
H233 H 0.2117 0.5573 0.1748 0.031 Uiso 0.33 1 d PR F 2
H234 H 0.2539 0.5510 0.2694 0.031 Uiso 0.33 1 d PR F 2
C24B C 0.275(3) 0.568(4) 0.153(5) 0.29(4) Uiso 0.33 1 d PD F 2
H243 H 0.3065 0.5871 0.1891 0.344 Uiso 0.33 1 d PR F 2
H244 H 0.2793 0.5195 0.1260 0.344 Uiso 0.33 1 d PR F 2
C25B C 0.3387(6) 0.1873(12) 0.7699(16) 0.036(5) Uiso 0.33 1 d PD A 2
H253 H 0.3299 0.1415 0.8014 0.046 Uiso 0.33 1 d PR A 2
H254 H 0.3325 0.2310 0.8085 0.046 Uiso 0.33 1 d PR A 2
C26B C 0.3058(11) 0.1933(18) 0.6673(19) 0.070(9) Uiso 0.33 1 d PD A 2
H263 H 0.2722 0.2004 0.6696 0.091 Uiso 0.33 1 d PR A 2
H264 H 0.3154 0.2345 0.6323 0.091 Uiso 0.33 1 d PR A 2
C27 C 0.4303(5) 0.2257(6) 0.4702(9) 0.105(4) Uani 1 1 d D . .
H271 H 0.4045 0.2607 0.4714 0.137 Uiso 0.33 1 d PR G 1
H272 H 0.4540 0.2528 0.4450 0.137 Uiso 0.33 1 d PR G 1
H273 H 0.4428 0.1908 0.4303 0.137 Uiso 0.67 1 d PR G 2
H274 H 0.4398 0.2752 0.4548 0.137 Uiso 0.67 1 d PR G 2
C28 C 0.3786(6) 0.2207(9) 0.4444(14) 0.104(6) Uiso 0.67 1 d PD D .
H281 H 0.3669 0.2710 0.4586 0.135 Uiso 0.67 1 d PR H 2
H282 H 0.3691 0.2162 0.3719 0.135 Uiso 0.67 1 d PR H 2
C28A C 0.4037(13) 0.168(2) 0.399(2) 0.128(15) Uiso 0.33 1 d PD D 1
H283 H 0.3874 0.1902 0.3343 0.167 Uiso 0.33 1 d PR D 1
H284 H 0.4265 0.1282 0.3901 0.167 Uiso 0.33 1 d PR D 1
N1 N 0.0253(9) 0.6453(14) 0.3705(18) 0.122(7) Uiso 0.50 1 d P . .
C29 C 0.0124(11) 0.6882(19) 0.307(2) 0.127(10) Uiso 0.50 1 d P . .
C30 C 0.0000 0.7524(18) 0.2500 0.172(10) Uiso 1 2 d S . .
C31 C -0.0403(19) 0.750(3) 0.260(4) 0.138(17) Uiso 0.30 1 d P . .
C32 C 0.0000 0.5000 0.5000 0.16(2) Uiso 0.40 2 d SP . .
C33 C 0.0000 0.527(4) 0.7500 0.16(2) Uiso 0.40 2 d SP . .
C34 C 0.025(3) 0.521(4) 0.696(6) 0.13(2) Uiso 0.20 1 d P . .
C35 C 0.028(2) 0.523(3) 0.601(4) 0.120(18) Uiso 0.25 1 d P . .
C36 C 0.009(2) 0.586(3) 0.422(4) 0.107(16) Uiso 0.25 1 d P . .
C37 C 0.005(3) 0.462(6) 0.626(7) 0.15(3) Uiso 0.20 1 d P . .

loop_
_atom_site_aniso_label
_atom_site_aniso_U_11
_atom_site_aniso_U_22
_atom_site_aniso_U_33
_atom_site_aniso_U_23
_atom_site_aniso_U_13
_atom_site_aniso_U_12
S1 0.0286(9) 0.0445(10) 0.0429(11) -0.0013(8) 0.0095(8) 0.0078(8)
S2 0.0386(10) 0.0408(10) 0.0338(10) 0.0067(8) 0.0080(8) 0.0069(8)
S3 0.0333(11) 0.0455(11) 0.0755(16) 0.0001(10) -0.0017(10) 0.0069(9)
S4 0.0709(16) 0.0572(13) 0.0431(13) 0.0117(10) -0.0076(11) 0.0044(11)
S5 0.0594(13) 0.0308(9) 0.0441(11) 0.0030(8) 0.0290(10) -0.0021(9)
S6 0.0394(10) 0.0311(9) 0.0369(10) -0.0003(7) 0.0176(8) 0.0031(7)
S7A 0.079(3) 0.0271(16) 0.075(3) 0.0051(18) 0.038(3) -0.0090(18)
S8 0.105(2) 0.0420(12) 0.104(2) -0.0145(12) 0.0685(18) -0.0002(12)
O1A 0.30(3) 0.077(10) 0.53(4) -0.123(17) 0.25(3) -0.079(13)
O2A 0.253(19) 0.074(8) 0.190(14) -0.080(9) 0.132(14) -0.070(10)
O3A 0.089(8) 0.106(9) 0.162(13) -0.075(9) 0.048(9) -0.037(7)
C1 0.041(4) 0.039(4) 0.034(4) 0.002(3) 0.007(3) 0.015(3)
C2 0.051(5) 0.055(5) 0.036(5) -0.007(4) 0.019(4) 0.014(4)
C3 0.042(4) 0.044(4) 0.028(4) 0.005(3) 0.012(3) 0.004(3)
C4 0.028(4) 0.034(4) 0.027(4) 0.004(3) 0.005(3) 0.003(3)
C5 0.029(4) 0.028(3) 0.032(4) -0.001(3) 0.007(3) 0.000(3)
C6 0.028(4) 0.037(4) 0.030(4) 0.003(3) 0.010(3) 0.000(3)
C7 0.036(4) 0.036(4) 0.037(4) 0.004(3) 0.014(3) -0.004(3)
C8 0.031(4) 0.028(3) 0.035(4) 0.007(3) 0.005(3) 0.001(3)
C9 0.032(4) 0.024(3) 0.032(4) -0.001(3) 0.010(3) 0.002(3)
C10 0.022(3) 0.031(3) 0.022(3) -0.001(3) 0.002(3) 0.003(3)
C11 0.029(4) 0.026(3) 0.024(4) 0.000(3) 0.006(3) 0.002(3)
C12 0.032(4) 0.028(3) 0.025(4) -0.003(3) 0.006(3) 0.001(3)
C13 0.027(4) 0.032(3) 0.031(4) -0.004(3) 0.010(3) 0.000(3)
C14 0.027(4) 0.031(3) 0.030(4) 0.000(3) 0.009(3) 0.003(3)
C15 0.032(4) 0.029(3) 0.033(4) 0.000(3) 0.010(3) 0.005(3)
C16 0.036(4) 0.032(4) 0.042(4) 0.000(3) -0.005(3) 0.008(3)
C17 0.041(4) 0.029(4) 0.039(4) 0.005(3) 0.002(4) 0.005(3)
C18 0.027(4) 0.034(4) 0.025(3) -0.001(3) 0.010(3) 0.003(3)
C19 0.068(5) 0.030(4) 0.056(5) 0.001(3) 0.033(4) -0.001(4)
C20 0.057(5) 0.030(4) 0.046(5) 0.002(3) 0.025(4) 0.005(3)
C27 0.128(11) 0.081(8) 0.114(10) -0.058(7) 0.045(8) -0.036(7)

loop_
_atom_type_symbol
_atom_type_description
_atom_type_scat_dispersion_real
_atom_type_scat_dispersion_imag
_atom_type_scat_source
C C 0.0033 0.0016 'International Tables Vol C Tables 4.2.6.8 and 6.1.1.4'
H H 0.0000 0.0000 'International Tables Vol C Tables 4.2.6.8 and 6.1.1.4'
N N 0.0061 0.0033 'International Tables Vol C Tables 4.2.6.8 and 6.1.1.4'
O O 0.0106 0.0060 'International Tables Vol C Tables 4.2.6.8 and 6.1.1.4'
S S 0.1246 0.1234 'International Tables Vol C Tables 4.2.6.8 and 6.1.1.4'

loop_
_geom_angle_atom_site_label_1
_geom_angle_atom_site_label_2
_geom_angle_atom_site_label_3
_geom_angle
C16 S1 C15 96.2(3)
C17 S2 C15 96.5(3)
C16 S3 C21A 103.5(6)
C16 S3 C21B 104.4(10)
C17 S4 C23A 103.8(7)
C17 S4 C23B 99.4(7)
C19 S5 C18 96.8(3)
C20 S6 C18 96.8(3)
C19 S7A C25A 104.5(6)
C19 S7B C25B 95.7(8)
C27 S8 C20 102.4(5)
C2 C1 C13 121.3(6)
C1 C2 C3 119.5(6)
C4 C3 C2 120.4(6)
C3 C4 C14 121.0(6)
C6 C5 C11 121.3(6)
C7 C6 C5 120.5(6)
C6 C7 C8 120.2(6)
C7 C8 C12 120.8(6)
C15 C9 C12 122.8(6)
C15 C9 C13 123.2(6)
C12 C9 C13 113.8(5)
C18 C10 C11 122.3(5)
C18 C10 C14 123.2(6)
C11 C10 C14 114.5(5)
C5 C11 C12 118.6(5)
C5 C11 C10 124.1(5)
C12 C11 C10 117.2(5)
C8 C12 C11 118.6(6)
C8 C12 C9 123.3(6)
C11 C12 C9 118.1(5)
C1 C13 C14 118.8(6)
C1 C13 C9 123.5(6)
C14 C13 C9 117.6(5)
C4 C14 C13 118.9(6)
C4 C14 C10 123.2(6)
C13 C14 C10 117.8(5)
C9 C15 S2 123.3(5)
C9 C15 S1 125.2(5)
S2 C15 S1 111.5(4)
C17 C16 S3 125.4(6)
C17 C16 S1 116.2(5)
S3 C16 S1 117.8(5)
C16 C17 S2 117.2(5)
C16 C17 S4 124.2(6)
S2 C17 S4 118.1(4)
C10 C18 S6 124.6(5)
C10 C18 S5 123.6(5)
S6 C18 S5 111.8(3)
C20 C19 S5 116.8(5)
C20 C19 S7A 124.2(6)
S5 C19 S7A 119.0(4)
C20 C19 S7B 124.7(6)
S5 C19 S7B 114.5(5)
C19 C20 S8 125.9(5)
C19 C20 S6 116.8(5)
S8 C20 S6 117.0(4)
C22A C21A S3 114.9(14)
O1A C22A C21A 109.2(17)
C24A C23A S4 107.5(12)
O2A C24A C23A 117.0(15)
C26A C25A S7A 113.4(9)
O3A C26A C25A 103.2(12)
C22B C21B S3 111.0(18)
O1B C22B C21B 100(2)
C24B C23B S4 133(4)
O2B C24B C23B 99(4)
C26B C25B S7B 117.6(16)
O3B C26B C25B 91(4)
C28 C27 C28A 58.5(16)
C28 C27 S8 114.7(11)
C28A C27 S8 124.2(18)
C27 C28 O4B 129(2)
C27 C28 O4A 106.1(13)
O4A C28A C27 102.6(15)

loop_
_geom_bond_atom_site_label_1
_geom_bond_atom_site_label_2
_geom_bond_distance
S1 C16 1.764(7)
S1 C15 1.768(7)
S2 C17 1.743(7)
S2 C15 1.766(7)
S3 C16 1.758(7)
S3 C21A 1.819(11)
S3 C21B 1.834(14)
S4 C17 1.743(7)
S4 C23A 1.778(12)
S4 C23B 1.865(13)
S5 C19 1.750(7)
S5 C18 1.768(6)
S6 C20 1.752(7)
S6 C18 1.762(6)
S7A C19 1.767(8)
S7A C25A 1.840(12)
S7B C19 1.775(12)
S7B C25B 1.844(14)
S8 C27 1.718(13)
S8 C20 1.750(7)
O1A C22A 1.428(15)
O2A C24A 1.443(14)
O3A C26A 1.444(12)
O4A C28A 1.483(17)
O4A C28 1.493(14)
O1B C22B 1.454(17)
O2B C24B 1.459(18)
O3B C26B 1.454(18)
O4B C28 1.436(16)
C1 C2 1.380(9)
C1 C13 1.394(9)
C2 C3 1.381(10)
C3 C4 1.381(9)
C4 C14 1.390(9)
C5 C6 1.374(8)
C5 C11 1.404(8)
C6 C7 1.373(9)
C7 C8 1.389(9)
C8 C12 1.408(8)
C9 C15 1.359(9)
C9 C12 1.473(9)
C9 C13 1.487(9)
C10 C18 1.363(8)
C10 C11 1.480(8)
C10 C14 1.483(8)
C11 C12 1.424(8)
C13 C14 1.414(9)
C16 C17 1.344(10)
C19 C20 1.343(10)
C21A C22A 1.472(16)
C23A C24A 1.456(15)
C25A C26A 1.494(15)
C21B C22B 1.475(18)
C23B C24B 1.477(19)
C25B C26B 1.502(18)
C27 C28 1.407(14)
C27 C28A 1.486(18)

loop_
_geom_hbond_atom_site_label_D
_geom_hbond_atom_site_label_H
_geom_hbond_atom_site_label_A
_geom_hbond_distance_DH
_geom_hbond_distance_HA
_geom_hbond_distance_DA
_geom_hbond_angle_DHA
_geom_hbond_site_symmetry_A
O1A H01A O2A 0.85 1.62 2.44(3) 158.9 .
O3A H03A O4A 0.85 1.93 2.78(2) 172.5 .
O4A H04A O2A 0.85 2.34 3.18(2) 167.7 4_545
O1B H01B O4B 0.85 1.75 2.60(5) 176.2 7_556
O2B H02B O3B 0.85 2.55 3.33(10) 152.6 4
O3B H03B O4B 0.85 1.95 2.72(8) 150.3 .
O4B H04B O2B 0.85 2.40 3.00(6) 128.1 4_545
